data_7016344
loop_
_publ_author_name
'Lansing, Raymond B.'
'Goldberg, Karen I.'
'Kemp, Richard A.'

_publ_section_title
;
 Unsymmetrical (R)PNP(R') pincer ligands and their group 10 complexes.
;
_journal_issue 35
_journal_name_full 'Dalton transactions (Cambridge, England : 2003)'
_journal_page_first 8950
_journal_page_last 8958
_journal_paper_doi 10.1039/c1dt10265f
_journal_volume 40
_journal_year 2011
_chemical_formula_sum 'C44 H50 Cl N P2 Pt'
_chemical_formula_weight 885.32
_chemical_name_systematic
;
?
;
_space_group_IT_number 2
_symmetry_cell_setting triclinic
_symmetry_space_group_name_Hall '-P 1'
_symmetry_space_group_name_H-M 'P -1'
_atom_sites_solution_hydrogens geom
_atom_sites_solution_primary direct
_atom_sites_solution_secondary difmap
_audit_creation_method SHELXL-97
_cell_angle_alpha 93.810(2)
_cell_angle_beta 110.178(2)
_cell_angle_gamma 92.996(2)
_cell_formula_units_Z 2
_cell_length_a 11.3219(5)
_cell_length_b 11.7353(5)
_cell_length_c 15.5010(6)
_cell_measurement_reflns_used 9990
_cell_measurement_temperature 183(2)
_cell_measurement_theta_max 30.93
_cell_measurement_theta_min 2.49
_cell_volume 1922.65(14)
_computing_cell_refinement 'Bruker SAINT'
_computing_data_collection 'Bruker APEX2'
_computing_data_reduction 'Bruker SAINT'
_computing_molecular_graphics 'Bruker SHELXTL'
_computing_publication_material 'Bruker SHELXTL'
_computing_structure_refinement 'SHELXL-97 (Sheldrick, 2008)'
_computing_structure_solution 'SHELXS-97 (Sheldrick, 2008)'
_diffrn_ambient_temperature 183(2)
_diffrn_measured_fraction_theta_full 0.971
_diffrn_measured_fraction_theta_max 0.971
_diffrn_measurement_device_type 'Bruker APEX-II CCD'
_diffrn_measurement_method '\f and \w scans'
_diffrn_radiation_monochromator graphite
_diffrn_radiation_source 'fine-focus sealed tube'
_diffrn_radiation_type MoK\a
_diffrn_radiation_wavelength 0.71073
_diffrn_reflns_av_R_equivalents 0.0381
_diffrn_reflns_av_sigmaI/netI 0.0453
_diffrn_reflns_limit_h_max 16
_diffrn_reflns_limit_h_min -16
_diffrn_reflns_limit_k_max 17
_diffrn_reflns_limit_k_min -17
_diffrn_reflns_limit_l_max 22
_diffrn_reflns_limit_l_min -23
_diffrn_reflns_number 43159
_diffrn_reflns_theta_full 32.09
_diffrn_reflns_theta_max 32.09
_diffrn_reflns_theta_min 1.41
_exptl_absorpt_coefficient_mu 3.834
_exptl_absorpt_correction_T_max 0.7193
_exptl_absorpt_correction_T_min 0.3716
_exptl_absorpt_correction_type multi-scan
_exptl_absorpt_process_details 'Bruker, Sadabs'
_exptl_crystal_colour orange
_exptl_crystal_density_diffrn 1.529
_exptl_crystal_density_method 'not measured'
_exptl_crystal_description chip
_exptl_crystal_F_000 892
_exptl_crystal_size_max 0.32
_exptl_crystal_size_mid 0.16
_exptl_crystal_size_min 0.09
_refine_diff_density_max 3.968
_refine_diff_density_min -1.729
_refine_diff_density_rms 0.223
_refine_ls_extinction_method none
_refine_ls_goodness_of_fit_ref 1.157
_refine_ls_hydrogen_treatment constr
_refine_ls_matrix_type full
_refine_ls_number_parameters 442
_refine_ls_number_reflns 13063
_refine_ls_number_restraints 0
_refine_ls_restrained_S_all 1.157
_refine_ls_R_factor_all 0.0514
_refine_ls_R_factor_gt 0.0411
_refine_ls_shift/su_max 0.000
_refine_ls_shift/su_mean 0.000
_refine_ls_structure_factor_coef Fsqd
_refine_ls_weighting_details 'calc w=1/[\s^2^(Fo^2^)+(0.0640P)^2^+7.8706P] where P=(Fo^2^+2Fc^2^)/3'
_refine_ls_weighting_scheme calc
_refine_ls_wR_factor_gt 0.1260
_refine_ls_wR_factor_ref 0.1336
_reflns_number_gt 11413
_reflns_number_total 13063
_reflns_threshold_expression >2sigma(I)
_cod_data_source_file c1dt10265f.txt
_cod_data_source_block rkrl24
_cod_depositor_comments
;
The following automatic conversions were performed:

'_symmetry_cell_setting' value 'Triclinic' changed to 'triclinic'
according to /home/saulius/struct/CIF-dictionaries/cif_core.dic
dictionary named 'cif_core.dic' version 2.4.1 from 2010-06-29.

Automatic conversion script
Id: cif_fix_values 1715 2011-07-08 13:25:40Z adriana 
;
_cod_original_sg_symbol_H-M P-1
_cod_database_code 7016344

loop_
_symmetry_equiv_pos_as_xyz
'x, y, z'
'-x, -y, -z'

loop_
_atom_site_label
_atom_site_type_symbol
_atom_site_fract_x
_atom_site_fract_y
_atom_site_fract_z
_atom_site_U_iso_or_equiv
_atom_site_adp_type
_atom_site_occupancy
_atom_site_symmetry_multiplicity
_atom_site_calc_flag
_atom_site_refinement_flags
Pt1 Pt 0.425894(15) 0.295945(14) 0.228589(11) 0.01599(6) Uani 1 1 d .
Cl1 Cl 0.63496(11) 0.31606(12) 0.23742(10) 0.0285(2) Uani 1 1 d .
P1 P 0.39910(11) 0.48663(10) 0.22996(8) 0.0175(2) Uani 1 1 d .
P2 P 0.39563(11) 0.10000(10) 0.21225(8) 0.0169(2) Uani 1 1 d .
N1 N 0.2453(4) 0.2843(3) 0.2295(3) 0.0193(7) Uani 1 1 d .
C1 C 0.1709(5) 0.3728(4) 0.1969(4) 0.0217(9) Uani 1 1 d .
C2 C 0.0373(5) 0.3619(4) 0.1628(4) 0.0246(9) Uani 1 1 d .
H2A H -0.0063 0.2910 0.1640 0.030 Uiso 1 1 calc R
C3 C -0.0303(5) 0.4530(5) 0.1277(4) 0.0275(10) Uani 1 1 d .
H3A H -0.1198 0.4428 0.1057 0.033 Uiso 1 1 calc R
C4 C 0.0270(5) 0.5596(5) 0.1231(4) 0.0256(10) Uani 1 1 d .
C5 C -0.0503(6) 0.6571(5) 0.0836(5) 0.0370(13) Uani 1 1 d .
H5A H 0.0063 0.7245 0.0864 0.055 Uiso 1 1 calc R
H5B H -0.1042 0.6755 0.1194 0.055 Uiso 1 1 calc R
H5C H -0.1031 0.6345 0.0192 0.055 Uiso 1 1 calc R
C6 C 0.1570(5) 0.5711(4) 0.1544(4) 0.0236(9) Uani 1 1 d .
H6A H 0.1988 0.6420 0.1509 0.028 Uiso 1 1 calc R
C7 C 0.2293(4) 0.4809(4) 0.1914(3) 0.0199(8) Uani 1 1 d .
C8 C 0.4467(5) 0.5686(4) 0.1507(4) 0.0231(9) Uani 1 1 d .
C9 C 0.3751(5) 0.5554(5) 0.0568(4) 0.0281(10) Uani 1 1 d .
H9A H 0.2990 0.5069 0.0352 0.034 Uiso 1 1 calc R
C10 C 0.4146(6) 0.6128(6) -0.0053(4) 0.0339(12) Uani 1 1 d .
H10A H 0.3651 0.6037 -0.0691 0.041 Uiso 1 1 calc R
C11 C 0.5248(7) 0.6825(5) 0.0252(5) 0.0374(13) Uani 1 1 d .
H11A H 0.5510 0.7220 -0.0175 0.045 Uiso 1 1 calc R
C12 C 0.5976(6) 0.6955(6) 0.1177(5) 0.0384(13) Uani 1 1 d .
H12A H 0.6739 0.7436 0.1384 0.046 Uiso 1 1 calc R
C13 C 0.5596(6) 0.6379(5) 0.1813(4) 0.0324(12) Uani 1 1 d .
H13A H 0.6105 0.6462 0.2449 0.039 Uiso 1 1 calc R
C14 C 0.4601(5) 0.5718(4) 0.3402(3) 0.0211(9) Uani 1 1 d .
C15 C 0.5730(6) 0.5478(5) 0.4051(4) 0.0318(12) Uani 1 1 d .
H15A H 0.6181 0.4873 0.3913 0.038 Uiso 1 1 calc R
C16 C 0.6208(6) 0.6116(6) 0.4902(4) 0.0396(14) Uani 1 1 d .
H16A H 0.6987 0.5947 0.5341 0.047 Uiso 1 1 calc R
C17 C 0.5568(6) 0.6989(6) 0.5118(4) 0.0364(13) Uani 1 1 d .
H17A H 0.5900 0.7420 0.5703 0.044 Uiso 1 1 calc R
C18 C 0.4434(7) 0.7234(7) 0.4475(5) 0.0469(18) Uani 1 1 d .
H18A H 0.3985 0.7837 0.4618 0.056 Uiso 1 1 calc R
C19 C 0.3951(6) 0.6603(6) 0.3622(5) 0.0427(16) Uani 1 1 d .
H19A H 0.3172 0.6774 0.3185 0.051 Uiso 1 1 calc R
C20 C 0.2038(4) 0.1845(4) 0.2566(3) 0.0193(8) Uani 1 1 d .
C21 C 0.1098(4) 0.1806(5) 0.2984(3) 0.0222(9) Uani 1 1 d .
H21A H 0.0732 0.2487 0.3092 0.027 Uiso 1 1 calc R
C22 C 0.0719(5) 0.0784(5) 0.3233(4) 0.0271(10) Uani 1 1 d .
H22A H 0.0077 0.0777 0.3498 0.032 Uiso 1 1 calc R
C23 C 0.1234(5) -0.0241(5) 0.3113(4) 0.0252(10) Uani 1 1 d .
C24 C 0.0780(6) -0.1347(6) 0.3373(5) 0.0375(14) Uani 1 1 d .
H24A H 0.1254 -0.1967 0.3236 0.056 Uiso 1 1 calc R
H24B H -0.0121 -0.1518 0.3018 0.056 Uiso 1 1 calc R
H24C H 0.0912 -0.1278 0.4034 0.056 Uiso 1 1 calc R
C25 C 0.2214(5) -0.0188(4) 0.2771(4) 0.0237(9) Uani 1 1 d .
H25A H 0.2620 -0.0864 0.2717 0.028 Uiso 1 1 calc R
C26 C 0.2623(4) 0.0829(4) 0.2503(3) 0.0194(8) Uani 1 1 d .
C27 C 0.3409(4) 0.0374(4) 0.0911(3) 0.0196(8) Uani 1 1 d .
H27A H 0.4128 0.0490 0.0683 0.024 Uiso 1 1 calc R
C28 C 0.3024(6) -0.0913(4) 0.0783(4) 0.0289(11) Uani 1 1 d .
H28A H 0.2327 -0.1064 0.1018 0.035 Uiso 1 1 calc R
H28B H 0.3748 -0.1327 0.1141 0.035 Uiso 1 1 calc R
C29 C 0.2595(7) -0.1354(5) -0.0243(4) 0.0391(15) Uani 1 1 d .
H29A H 0.3320 -0.1272 -0.0458 0.047 Uiso 1 1 calc R
H29B H 0.2311 -0.2178 -0.0316 0.047 Uiso 1 1 calc R
C30 C 0.1525(7) -0.0702(5) -0.0836(4) 0.0385(14) Uani 1 1 d .
H30A H 0.1313 -0.0972 -0.1494 0.046 Uiso 1 1 calc R
H30B H 0.0765 -0.0851 -0.0670 0.046 Uiso 1 1 calc R
C31 C 0.1907(6) 0.0573(5) -0.0693(4) 0.0324(12) Uani 1 1 d .
H31A H 0.1185 0.0984 -0.1057 0.039 Uiso 1 1 calc R
H31B H 0.2608 0.0725 -0.0924 0.039 Uiso 1 1 calc R
C32 C 0.2321(5) 0.1033(4) 0.0314(3) 0.0234(9) Uani 1 1 d .
H32A H 0.1598 0.0954 0.0532 0.028 Uiso 1 1 calc R
H32B H 0.2603 0.1857 0.0378 0.028 Uiso 1 1 calc R
C33 C 0.5156(4) 0.0111(4) 0.2793(3) 0.0212(9) Uani 1 1 d .
H33A H 0.4754 -0.0681 0.2746 0.025 Uiso 1 1 calc R
C34 C 0.5639(5) 0.0588(5) 0.3813(4) 0.0272(10) Uani 1 1 d .
H34A H 0.5970 0.1398 0.3865 0.033 Uiso 1 1 calc R
H34B H 0.4929 0.0567 0.4048 0.033 Uiso 1 1 calc R
C35 C 0.6684(6) -0.0104(6) 0.4404(4) 0.0362(13) Uani 1 1 d .
H35A H 0.7009 0.0250 0.5048 0.043 Uiso 1 1 calc R
H35B H 0.6332 -0.0894 0.4407 0.043 Uiso 1 1 calc R
C36 C 0.7763(5) -0.0144(6) 0.4030(5) 0.0366(13) Uani 1 1 d .
H36A H 0.8406 -0.0627 0.4402 0.044 Uiso 1 1 calc R
H36B H 0.8168 0.0639 0.4085 0.044 Uiso 1 1 calc R
C37 C 0.7284(6) -0.0633(6) 0.3015(5) 0.0368(14) Uani 1 1 d .
H37A H 0.7993 -0.0610 0.2780 0.044 Uiso 1 1 calc R
H37B H 0.6960 -0.1443 0.2969 0.044 Uiso 1 1 calc R
C38 C 0.6248(5) 0.0040(5) 0.2429(4) 0.0280(10) Uani 1 1 d .
H38A H 0.5923 -0.0328 0.1789 0.034 Uiso 1 1 calc R
H38B H 0.6602 0.0824 0.2414 0.034 Uiso 1 1 calc R
C44 C -0.0444(10) 0.6908(8) 0.4873(6) 0.062(2) Uani 1 1 d .
H44A H -0.0827 0.7338 0.5231 0.075 Uiso 1 1 calc R
C43 C 0.0802(10) 0.6735(8) 0.5236(6) 0.068(3) Uani 1 1 d .
H43A H 0.1291 0.7028 0.5850 0.082 Uiso 1 1 calc R
C42 C 0.1344(10) 0.6128(9) 0.4698(9) 0.077(3) Uani 1 1 d .
H42A H 0.2215 0.6003 0.4943 0.092 Uiso 1 1 calc R
C41 C 0.0629(12) 0.5697(8) 0.3803(8) 0.072(3) Uani 1 1 d .
H41A H 0.1007 0.5288 0.3431 0.087 Uiso 1 1 calc R
C40 C -0.0610(10) 0.5867(8) 0.3469(6) 0.063(2) Uani 1 1 d .
H40A H -0.1114 0.5565 0.2861 0.076 Uiso 1 1 calc R
C39 C -0.1143(9) 0.6473(9) 0.4006(7) 0.062(2) Uani 1 1 d .
H39A H -0.2016 0.6589 0.3765 0.074 Uiso 1 1 calc R

loop_
_atom_site_aniso_label
_atom_site_aniso_U_11
_atom_site_aniso_U_22
_atom_site_aniso_U_33
_atom_site_aniso_U_23
_atom_site_aniso_U_13
_atom_site_aniso_U_12
Pt1 0.01641(8) 0.01548(8) 0.01529(8) 0.00129(5) 0.00459(6) 0.00124(5)
Cl1 0.0196(5) 0.0321(6) 0.0358(7) 0.0079(5) 0.0112(5) 0.0028(4)
P1 0.0182(5) 0.0157(5) 0.0160(5) 0.0015(4) 0.0028(4) -0.0002(4)
P2 0.0187(5) 0.0161(5) 0.0160(5) 0.0023(4) 0.0056(4) 0.0035(4)
N1 0.0231(18) 0.0161(17) 0.0163(17) 0.0017(13) 0.0039(14) 0.0002(14)
C1 0.021(2) 0.0164(19) 0.029(2) 0.0008(17) 0.0101(18) 0.0037(16)
C2 0.019(2) 0.023(2) 0.028(2) 0.0020(18) 0.0031(18) -0.0001(17)
C3 0.020(2) 0.027(2) 0.031(3) 0.003(2) 0.0024(19) 0.0038(18)
C4 0.027(2) 0.024(2) 0.022(2) 0.0033(18) 0.0031(18) 0.0097(19)
C5 0.032(3) 0.030(3) 0.047(4) 0.011(3) 0.008(3) 0.013(2)
C6 0.027(2) 0.019(2) 0.025(2) 0.0035(17) 0.0084(19) 0.0049(17)
C7 0.0188(19) 0.0151(19) 0.025(2) 0.0029(16) 0.0063(17) 0.0025(15)
C8 0.026(2) 0.018(2) 0.025(2) 0.0034(17) 0.0082(18) 0.0010(17)
C9 0.029(2) 0.032(3) 0.025(2) 0.006(2) 0.011(2) 0.004(2)
C10 0.039(3) 0.042(3) 0.024(3) 0.009(2) 0.014(2) 0.010(2)
C11 0.053(4) 0.031(3) 0.041(3) 0.013(2) 0.030(3) 0.006(3)
C12 0.041(3) 0.032(3) 0.044(4) 0.002(3) 0.020(3) -0.009(2)
C13 0.033(3) 0.032(3) 0.030(3) 0.001(2) 0.011(2) -0.009(2)
C14 0.024(2) 0.017(2) 0.020(2) 0.0009(16) 0.0052(17) 0.0006(16)
C15 0.032(3) 0.033(3) 0.023(2) -0.002(2) 0.000(2) 0.009(2)
C16 0.036(3) 0.042(3) 0.027(3) -0.002(2) -0.006(2) 0.004(3)
C17 0.041(3) 0.039(3) 0.024(3) -0.006(2) 0.007(2) 0.000(3)
C18 0.044(4) 0.049(4) 0.038(3) -0.019(3) 0.004(3) 0.014(3)
C19 0.040(3) 0.042(3) 0.033(3) -0.016(3) -0.001(3) 0.016(3)
C20 0.0162(18) 0.019(2) 0.021(2) 0.0003(16) 0.0043(16) 0.0029(15)
C21 0.019(2) 0.028(2) 0.021(2) 0.0014(18) 0.0081(17) 0.0039(17)
C22 0.021(2) 0.039(3) 0.021(2) 0.006(2) 0.0069(18) 0.002(2)
C23 0.025(2) 0.026(2) 0.023(2) 0.0092(18) 0.0066(18) -0.0014(18)
C24 0.033(3) 0.035(3) 0.050(4) 0.021(3) 0.017(3) 0.000(2)
C25 0.024(2) 0.020(2) 0.026(2) 0.0066(18) 0.0066(18) 0.0022(17)
C26 0.0198(19) 0.018(2) 0.020(2) 0.0023(16) 0.0068(16) -0.0005(15)
C27 0.022(2) 0.019(2) 0.0149(19) -0.0001(15) 0.0037(16) 0.0042(16)
C28 0.038(3) 0.018(2) 0.025(2) -0.0004(18) 0.003(2) 0.0043(19)
C29 0.052(4) 0.023(3) 0.029(3) -0.006(2) -0.002(3) 0.006(2)
C30 0.045(3) 0.028(3) 0.026(3) -0.003(2) -0.007(2) 0.000(2)
C31 0.040(3) 0.027(3) 0.022(2) 0.001(2) 0.000(2) 0.008(2)
C32 0.026(2) 0.020(2) 0.021(2) 0.0029(17) 0.0040(18) 0.0046(17)
C33 0.020(2) 0.024(2) 0.017(2) 0.0030(16) 0.0037(16) 0.0047(17)
C34 0.028(2) 0.032(3) 0.020(2) 0.0017(19) 0.0052(19) 0.007(2)
C35 0.035(3) 0.046(3) 0.023(3) 0.010(2) 0.003(2) 0.013(3)
C36 0.025(3) 0.040(3) 0.038(3) 0.001(3) 0.001(2) 0.010(2)
C37 0.026(3) 0.036(3) 0.043(3) -0.003(3) 0.004(2) 0.014(2)
C38 0.025(2) 0.031(3) 0.027(2) 0.001(2) 0.0081(19) 0.010(2)
C44 0.089(7) 0.061(5) 0.049(5) 0.007(4) 0.039(5) 0.002(5)
C43 0.085(7) 0.055(5) 0.042(4) 0.019(4) -0.006(4) -0.017(5)
C42 0.062(6) 0.066(6) 0.103(9) 0.048(6) 0.019(6) 0.023(5)
C41 0.106(9) 0.043(5) 0.086(8) 0.019(5) 0.053(7) 0.019(5)
C40 0.086(7) 0.057(5) 0.042(4) 0.004(4) 0.017(4) -0.014(5)
C39 0.052(5) 0.077(6) 0.059(5) 0.019(5) 0.021(4) -0.008(4)

loop_
_atom_type_symbol
_atom_type_description
_atom_type_scat_dispersion_real
_atom_type_scat_dispersion_imag
_atom_type_scat_source
C C 0.0033 0.0016 'International Tables Vol C Tables 4.2.6.8 and 6.1.1.4'
H H 0.0000 0.0000 'International Tables Vol C Tables 4.2.6.8 and 6.1.1.4'
Cl Cl 0.1484 0.1585 'International Tables Vol C Tables 4.2.6.8 and 6.1.1.4'
N N 0.0061 0.0033 'International Tables Vol C Tables 4.2.6.8 and 6.1.1.4'
P P 0.1023 0.0942 'International Tables Vol C Tables 4.2.6.8 and 6.1.1.4'
Pt Pt -1.7033 8.3905 'International Tables Vol C Tables 4.2.6.8 and 6.1.1.4'

loop_
_geom_angle_atom_site_label_1
_geom_angle_atom_site_label_2
_geom_angle_atom_site_label_3
_geom_angle
N1 Pt1 P1 83.01(12)
N1 Pt1 P2 82.83(11)
P1 Pt1 P2 164.79(4)
N1 Pt1 Cl1 176.10(11)
P1 Pt1 Cl1 95.26(5)
P2 Pt1 Cl1 99.21(5)
C7 P1 C8 106.7(2)
C7 P1 C14 107.7(2)
C8 P1 C14 105.6(2)
C7 P1 Pt1 99.60(15)
C8 P1 Pt1 118.46(17)
C14 P1 Pt1 117.74(16)
C26 P2 C33 107.2(2)
C26 P2 C27 106.3(2)
C33 P2 C27 107.0(2)
C26 P2 Pt1 99.28(16)
C33 P2 Pt1 121.72(17)
C27 P2 Pt1 113.88(16)
C1 N1 C20 124.6(4)
C1 N1 Pt1 117.9(3)
C20 N1 Pt1 117.4(3)
N1 C1 C2 124.3(4)
N1 C1 C7 119.3(4)
C2 C1 C7 116.3(4)
C3 C2 C1 120.7(5)
C3 C2 H2A 119.6
C1 C2 H2A 119.6
C2 C3 C4 123.0(5)
C2 C3 H3A 118.5
C4 C3 H3A 118.5
C6 C4 C3 117.1(5)
C6 C4 C5 121.5(5)
C3 C4 C5 121.4(5)
C4 C5 H5A 109.5
C4 C5 H5B 109.5
H5A C5 H5B 109.5
C4 C5 H5C 109.5
H5A C5 H5C 109.5
H5B C5 H5C 109.5
C4 C6 C7 121.7(5)
C4 C6 H6A 119.1
C7 C6 H6A 119.1
C6 C7 C1 121.1(4)
C6 C7 P1 124.7(4)
C1 C7 P1 114.1(3)
C9 C8 C13 119.3(5)
C9 C8 P1 119.8(4)
C13 C8 P1 120.7(4)
C10 C9 C8 120.3(5)
C10 C9 H9A 119.9
C8 C9 H9A 119.9
C11 C10 C9 120.4(6)
C11 C10 H10A 119.8
C9 C10 H10A 119.8
C10 C11 C12 120.1(6)
C10 C11 H11A 119.9
C12 C11 H11A 119.9
C11 C12 C13 120.4(6)
C11 C12 H12A 119.8
C13 C12 H12A 119.8
C8 C13 C12 119.5(6)
C8 C13 H13A 120.2
C12 C13 H13A 120.2
C15 C14 C19 118.8(5)
C15 C14 P1 119.5(4)
C19 C14 P1 121.7(4)
C14 C15 C16 120.3(5)
C14 C15 H15A 119.8
C16 C15 H15A 119.8
C17 C16 C15 120.8(6)
C17 C16 H16A 119.6
C15 C16 H16A 119.6
C16 C17 C18 119.3(6)
C16 C17 H17A 120.3
C18 C17 H17A 120.3
C17 C18 C19 120.2(6)
C17 C18 H18A 119.9
C19 C18 H18A 119.9
C18 C19 C14 120.5(6)
C18 C19 H19A 119.8
C14 C19 H19A 119.8
N1 C20 C26 119.9(4)
N1 C20 C21 122.9(4)
C26 C20 C21 117.0(4)
C22 C21 C20 120.1(5)
C22 C21 H21A 119.9
C20 C21 H21A 119.9
C21 C22 C23 122.9(5)
C21 C22 H22A 118.5
C23 C22 H22A 118.5
C25 C23 C22 117.0(5)
C25 C23 C24 121.3(5)
C22 C23 C24 121.6(5)
C23 C24 H24A 109.5
C23 C24 H24B 109.5
H24A C24 H24B 109.5
C23 C24 H24C 109.5
H24A C24 H24C 109.5
H24B C24 H24C 109.5
C23 C25 C26 121.9(5)
C23 C25 H25A 119.0
C26 C25 H25A 119.0
C25 C26 C20 120.7(4)
C25 C26 P2 124.9(4)
C20 C26 P2 114.2(3)
C28 C27 C32 110.6(4)
C28 C27 P2 114.3(3)
C32 C27 P2 109.8(3)
C28 C27 H27A 107.2
C32 C27 H27A 107.2
P2 C27 H27A 107.2
C27 C28 C29 110.4(5)
C27 C28 H28A 109.6
C29 C28 H28A 109.6
C27 C28 H28B 109.6
C29 C28 H28B 109.6
H28A C28 H28B 108.1
C30 C29 C28 111.8(5)
C30 C29 H29A 109.2
C28 C29 H29A 109.2
C30 C29 H29B 109.2
C28 C29 H29B 109.2
H29A C29 H29B 107.9
C31 C30 C29 110.4(5)
C31 C30 H30A 109.6
C29 C30 H30A 109.6
C31 C30 H30B 109.6
C29 C30 H30B 109.6
H30A C30 H30B 108.1
C30 C31 C32 112.4(5)
C30 C31 H31A 109.1
C32 C31 H31A 109.1
C30 C31 H31B 109.1
C32 C31 H31B 109.1
H31A C31 H31B 107.9
C31 C32 C27 110.6(4)
C31 C32 H32A 109.5
C27 C32 H32A 109.5
C31 C32 H32B 109.5
C27 C32 H32B 109.5
H32A C32 H32B 108.1
C38 C33 C34 110.8(4)
C38 C33 P2 111.9(4)
C34 C33 P2 109.2(3)
C38 C33 H33A 108.3
C34 C33 H33A 108.3
P2 C33 H33A 108.3
C35 C34 C33 111.4(4)
C35 C34 H34A 109.3
C33 C34 H34A 109.3
C35 C34 H34B 109.3
C33 C34 H34B 109.3
H34A C34 H34B 108.0
C36 C35 C34 110.8(5)
C36 C35 H35A 109.5
C34 C35 H35A 109.5
C36 C35 H35B 109.5
C34 C35 H35B 109.5
H35A C35 H35B 108.1
C35 C36 C37 111.0(5)
C35 C36 H36A 109.4
C37 C36 H36A 109.4
C35 C36 H36B 109.4
C37 C36 H36B 109.4
H36A C36 H36B 108.0
C38 C37 C36 111.3(5)
C38 C37 H37A 109.4
C36 C37 H37A 109.4
C38 C37 H37B 109.4
C36 C37 H37B 109.4
H37A C37 H37B 108.0
C37 C38 C33 112.3(5)
C37 C38 H38A 109.2
C33 C38 H38A 109.2
C37 C38 H38B 109.2
C33 C38 H38B 109.2
H38A C38 H38B 107.9
C39 C44 C43 120.5(9)
C39 C44 H44A 119.8
C43 C44 H44A 119.8
C44 C43 C42 118.8(9)
C44 C43 H43A 120.6
C42 C43 H43A 120.6
C43 C42 C41 120.6(10)
C43 C42 H42A 119.7
C41 C42 H42A 119.7
C40 C41 C42 119.2(10)
C40 C41 H41A 120.4
C42 C41 H41A 120.4
C41 C40 C39 120.0(9)
C41 C40 H40A 120.0
C39 C40 H40A 120.0
C44 C39 C40 121.0(9)
C44 C39 H39A 119.5
C40 C39 H39A 119.5

loop_
_geom_bond_atom_site_label_1
_geom_bond_atom_site_label_2
_geom_bond_distance
Pt1 N1 2.046(4)
Pt1 P1 2.2735(12)
Pt1 P2 2.2911(12)
Pt1 Cl1 2.3219(12)
P1 C7 1.802(5)
P1 C8 1.812(5)
P1 C14 1.812(5)
P2 C26 1.808(5)
P2 C33 1.826(5)
P2 C27 1.848(5)
N1 C1 1.382(6)
N1 C20 1.383(6)
C1 C2 1.415(7)
C1 C7 1.421(7)
C2 C3 1.378(7)
C2 H2A 0.9500
C3 C4 1.397(8)
C3 H3A 0.9500
C4 C6 1.377(7)
C4 C5 1.509(7)
C5 H5A 0.9800
C5 H5B 0.9800
C5 H5C 0.9800
C6 C7 1.403(7)
C6 H6A 0.9500
C8 C9 1.393(7)
C8 C13 1.394(7)
C9 C10 1.390(8)
C9 H9A 0.9500
C10 C11 1.373(10)
C10 H10A 0.9500
C11 C12 1.378(10)
C11 H11A 0.9500
C12 C13 1.402(9)
C12 H12A 0.9500
C13 H13A 0.9500
C14 C15 1.383(7)
C14 C19 1.393(8)
C15 C16 1.389(8)
C15 H15A 0.9500
C16 C17 1.372(9)
C16 H16A 0.9500
C17 C18 1.386(9)
C17 H17A 0.9500
C18 C19 1.387(8)
C18 H18A 0.9500
C19 H19A 0.9500
C20 C26 1.406(6)
C20 C21 1.426(6)
C21 C22 1.376(8)
C21 H21A 0.9500
C22 C23 1.393(8)
C22 H22A 0.9500
C23 C25 1.386(7)
C23 C24 1.502(8)
C24 H24A 0.9800
C24 H24B 0.9800
C24 H24C 0.9800
C25 C26 1.398(7)
C25 H25A 0.9500
C27 C28 1.530(7)
C27 C32 1.543(7)
C27 H27A 1.0000
C28 C29 1.537(8)
C28 H28A 0.9900
C28 H28B 0.9900
C29 C30 1.524(9)
C29 H29A 0.9900
C29 H29B 0.9900
C30 C31 1.515(9)
C30 H30A 0.9900
C30 H30B 0.9900
C31 C32 1.518(7)
C31 H31A 0.9900
C31 H31B 0.9900
C32 H32A 0.9900
C32 H32B 0.9900
C33 C38 1.530(7)
C33 C34 1.539(7)
C33 H33A 1.0000
C34 C35 1.533(8)
C34 H34A 0.9900
C34 H34B 0.9900
C35 C36 1.524(9)
C35 H35A 0.9900
C35 H35B 0.9900
C36 C37 1.535(9)
C36 H36A 0.9900
C36 H36B 0.9900
C37 C38 1.510(8)
C37 H37A 0.9900
C37 H37B 0.9900
C38 H38A 0.9900
C38 H38B 0.9900
C44 C39 1.351(13)
C44 C43 1.359(15)
C44 H44A 0.9500
C43 C42 1.378(16)
C43 H43A 0.9500
C42 C41 1.387(17)
C42 H42A 0.9500
C41 C40 1.348(16)
C41 H41A 0.9500
C40 C39 1.369(14)
C40 H40A 0.9500
C39 H39A 0.9500

loop_
_geom_torsion_atom_site_label_1
_geom_torsion_atom_site_label_2
_geom_torsion_atom_site_label_3
_geom_torsion_atom_site_label_4
_geom_torsion
N1 Pt1 P1 C7 -18.7(2)
P2 Pt1 P1 C7 2.8(2)
Cl1 Pt1 P1 C7 164.78(17)
N1 Pt1 P1 C8 -133.8(2)
P2 Pt1 P1 C8 -112.3(2)
Cl1 Pt1 P1 C8 49.7(2)
N1 Pt1 P1 C14 97.2(2)
P2 Pt1 P1 C14 118.6(2)
Cl1 Pt1 P1 C14 -79.32(19)
N1 Pt1 P2 C26 -18.02(19)
P1 Pt1 P2 C26 -39.5(2)
Cl1 Pt1 P2 C26 158.62(16)
N1 Pt1 P2 C33 -135.0(2)
P1 Pt1 P2 C33 -156.5(2)
Cl1 Pt1 P2 C33 41.6(2)
N1 Pt1 P2 C27 94.5(2)
P1 Pt1 P2 C27 73.0(2)
Cl1 Pt1 P2 C27 -88.84(17)
P1 Pt1 N1 C1 23.4(3)
P2 Pt1 N1 C1 -151.0(4)
Cl1 Pt1 N1 C1 87.2(18)
P1 Pt1 N1 C20 -161.1(3)
P2 Pt1 N1 C20 24.5(3)
Cl1 Pt1 N1 C20 -97.3(17)
C20 N1 C1 C2 -18.3(8)
Pt1 N1 C1 C2 156.8(4)
C20 N1 C1 C7 165.5(5)
Pt1 N1 C1 C7 -19.3(6)
N1 C1 C2 C3 -177.2(5)
C7 C1 C2 C3 -0.9(8)
C1 C2 C3 C4 0.3(9)
C2 C3 C4 C6 0.8(8)
C2 C3 C4 C5 179.6(6)
C3 C4 C6 C7 -1.4(8)
C5 C4 C6 C7 179.8(5)
C4 C6 C7 C1 0.9(8)
C4 C6 C7 P1 177.6(4)
N1 C1 C7 C6 176.8(5)
C2 C1 C7 C6 0.3(7)
N1 C1 C7 P1 -0.3(6)
C2 C1 C7 P1 -176.7(4)
C8 P1 C7 C6 -37.3(5)
C14 P1 C7 C6 75.6(5)
Pt1 P1 C7 C6 -161.1(4)
C8 P1 C7 C1 139.6(4)
C14 P1 C7 C1 -107.4(4)
Pt1 P1 C7 C1 15.9(4)
C7 P1 C8 C9 -38.5(5)
C14 P1 C8 C9 -152.8(4)
Pt1 P1 C8 C9 72.7(5)
C7 P1 C8 C13 146.7(5)
C14 P1 C8 C13 32.3(5)
Pt1 P1 C8 C13 -102.2(5)
C13 C8 C9 C10 -1.4(8)
P1 C8 C9 C10 -176.3(4)
C8 C9 C10 C11 0.4(9)
C9 C10 C11 C12 0.4(10)
C10 C11 C12 C13 -0.2(10)
C9 C8 C13 C12 1.6(9)
P1 C8 C13 C12 176.5(5)
C11 C12 C13 C8 -0.8(10)
C7 P1 C14 C15 148.8(5)
C8 P1 C14 C15 -97.5(5)
Pt1 P1 C14 C15 37.4(5)
C7 P1 C14 C19 -30.2(6)
C8 P1 C14 C19 83.5(6)
Pt1 P1 C14 C19 -141.6(5)
C19 C14 C15 C16 -0.5(10)
P1 C14 C15 C16 -179.5(5)
C14 C15 C16 C17 0.4(11)
C15 C16 C17 C18 -0.2(11)
C16 C17 C18 C19 0.1(12)
C17 C18 C19 C14 -0.2(13)
C15 C14 C19 C18 0.4(11)
P1 C14 C19 C18 179.4(6)
C1 N1 C20 C26 152.4(5)
Pt1 N1 C20 C26 -22.7(6)
C1 N1 C20 C21 -32.9(7)
Pt1 N1 C20 C21 151.9(4)
N1 C20 C21 C22 179.5(5)
C26 C20 C21 C22 -5.7(7)
C20 C21 C22 C23 1.4(8)
C21 C22 C23 C25 3.3(8)
C21 C22 C23 C24 -178.7(5)
C22 C23 C25 C26 -3.8(8)
C24 C23 C25 C26 178.2(5)
C23 C25 C26 C20 -0.5(8)
C23 C25 C26 P2 175.7(4)
N1 C20 C26 C25 -179.8(4)
C21 C20 C26 C25 5.2(7)
N1 C20 C26 P2 3.6(6)
C21 C20 C26 P2 -171.4(4)
C33 P2 C26 C25 -35.6(5)
C27 P2 C26 C25 78.6(5)
Pt1 P2 C26 C25 -163.1(4)
C33 P2 C26 C20 140.8(4)
C27 P2 C26 C20 -105.0(4)
Pt1 P2 C26 C20 13.4(4)
C26 P2 C27 C28 -63.4(4)
C33 P2 C27 C28 50.9(4)
Pt1 P2 C27 C28 -171.7(3)
C26 P2 C27 C32 61.6(4)
C33 P2 C27 C32 175.9(3)
Pt1 P2 C27 C32 -46.7(4)
C32 C27 C28 C29 55.9(6)
P2 C27 C28 C29 -179.5(4)
C27 C28 C29 C30 -56.2(7)
C28 C29 C30 C31 55.5(8)
C29 C30 C31 C32 -55.8(8)
C30 C31 C32 C27 56.3(7)
C28 C27 C32 C31 -56.0(6)
P2 C27 C32 C31 176.9(4)
C26 P2 C33 C38 171.2(4)
C27 P2 C33 C38 57.5(4)
Pt1 P2 C33 C38 -75.9(4)
C26 P2 C33 C34 -65.8(4)
C27 P2 C33 C34 -179.5(4)
Pt1 P2 C33 C34 47.1(4)
C38 C33 C34 C35 -54.4(6)
P2 C33 C34 C35 -178.1(4)
C33 C34 C35 C36 55.9(7)
C34 C35 C36 C37 -56.2(7)
C35 C36 C37 C38 56.0(8)
C36 C37 C38 C33 -55.1(7)
C34 C33 C38 C37 54.2(6)
P2 C33 C38 C37 176.4(4)
C39 C44 C43 C42 1.2(14)
C44 C43 C42 C41 -0.2(15)
C43 C42 C41 C40 -0.9(15)
C42 C41 C40 C39 1.0(14)
C43 C44 C39 C40 -1.1(14)
C41 C40 C39 C44 -0.1(15)
